data_4101230
_journal_name_full 'Journal of the American Chemical Society'
_journal_paper_doi 10.1021/ja060877j
_journal_year 2006
_chemical_formula_moiety 'C18 H26 O4'
_chemical_formula_sum 'C18 H26 O4'
_chemical_formula_weight 306.39
_space_group_IT_number 2
_space_group_name_Hall '-P 1'
_space_group_name_H-M_alt 'P -1'
_symmetry_cell_setting triclinic
_symmetry_space_group_name_Hall '-P 1'
_symmetry_space_group_name_H-M 'P -1'
_cell_angle_alpha 92.7100(18)
_cell_angle_beta 108.6580(18)
_cell_angle_gamma 114.1780(13)
_cell_formula_units_Z 2
_cell_length_a 9.1533(3)
_cell_length_b 10.3494(3)
_cell_length_c 10.6030(3)
_cell_measurement_temperature 150(1)
_cell_volume 849.49(4)
_diffrn_ambient_temperature 150(1)
_exptl_crystal_density_diffrn 1.198
_cod_depositor_comments
;
The following automatic conversions were performed:
'_symmetry_cell_setting' value 'Triclinic' changed to 'triclinic'
according to '/home/saulius/struct/CIF-dictionaries/cif_core.dic'
dictionary named 'cif_core.dic' version 2.4.1 from 2010-06-29.

Automatic conversion script
Id: cif_fix_enum 1527 2010-12-29 10:47:43Z saulius 
;
_cod_database_code 4101230

loop_
_symmetry_equiv_pos_as_xyz
'x, y, z'
'-x, -y, -z'

loop_
_atom_site_label
_atom_site_type_symbol
_atom_site_fract_x
_atom_site_fract_y
_atom_site_fract_z
_atom_site_U_iso_or_equiv
_atom_site_adp_type
_atom_site_occupancy
_atom_site_symmetry_multiplicity
_atom_site_calc_flag
_atom_site_refinement_flags
_atom_site_disorder_assembly
_atom_site_disorder_group
O1 O 0.51582(14) 0.28602(10) 0.96716(9) 0.0392(3) Uani 1 1 d . . .
O2 O 0.53243(12) 0.39845(10) 0.61283(8) 0.0309(2) Uani 1 1 d . . .
O3 O 0.81378(14) 1.16537(10) 0.62752(10) 0.0410(3) Uani 1 1 d . . .
O4 O 0.77872(12) 1.05433(9) 0.42379(9) 0.0282(2) Uani 1 1 d . . .
C1 C 0.50710(18) 0.29989(13) 0.85198(12) 0.0294(3) Uani 1 1 d . . .
C2 C 0.64170(18) 0.29523(14) 0.79905(13) 0.0313(3) Uani 1 1 d . . .
H2A H 0.5856 0.2019 0.7318 0.038 Uiso 1 1 calc R . .
C3 C 0.68796(17) 0.41881(14) 0.72083(12) 0.0289(3) Uani 1 1 d . . .
H3A H 0.7769 0.4209 0.6843 0.035 Uiso 1 1 calc R . .
C4 C 0.74705(16) 0.56337(13) 0.80933(12) 0.0261(3) Uani 1 1 d . . .
H4A H 0.8346 0.5913 0.9039 0.031 Uiso 1 1 calc R . .
C5 C 0.58382(16) 0.57934(13) 0.78405(12) 0.0249(3) Uani 1 1 d . . .
H5A H 0.5630 0.6174 0.8617 0.030 Uiso 1 1 calc R . .
C6 C 0.44318(17) 0.44395(13) 0.68105(12) 0.0280(3) Uani 1 1 d . . .
H6A H 0.3534 0.4649 0.6156 0.034 Uiso 1 1 calc R . .
C7 C 0.36230(17) 0.32400(14) 0.75344(13) 0.0313(3) Uani 1 1 d . . .
H7A H 0.2845 0.2328 0.6828 0.038 Uiso 1 1 calc R . .
C8 C 0.25332(18) 0.35568(16) 0.82140(15) 0.0384(3) Uani 1 1 d . . .
H8A H 0.2053 0.2761 0.8655 0.058 Uiso 1 1 calc R . .
H8B H 0.1590 0.3652 0.7526 0.058 Uiso 1 1 calc R . .
H8C H 0.3256 0.4461 0.8898 0.058 Uiso 1 1 calc R . .
C9 C 0.7978(2) 0.29803(17) 0.90944(14) 0.0399(3) Uani 1 1 d . . .
H9A H 0.7636 0.2074 0.9425 0.060 Uiso 1 1 calc R . .
H9B H 0.8443 0.3798 0.9849 0.060 Uiso 1 1 calc R . .
H9C H 0.8863 0.3087 0.8722 0.060 Uiso 1 1 calc R . .
C10 C 0.72163(17) 0.67957(13) 0.73647(12) 0.0268(3) Uani 1 1 d . . .
H10A H 0.6952 0.6620 0.6363 0.032 Uiso 1 1 calc R . .
C11 C 0.82317(17) 0.83199(14) 0.81047(12) 0.0296(3) Uani 1 1 d . . .
H11A H 0.8558 0.8491 0.9065 0.036 Uiso 1 1 calc R . .
C12 C 0.87321(17) 0.94735(14) 0.75561(13) 0.0300(3) Uani 1 1 d . . .
H12A H 0.9353 1.0397 0.8150 0.036 Uiso 1 1 calc R . .
C13 C 0.83914(18) 0.94287(14) 0.60714(13) 0.0307(3) Uani 1 1 d . . .
H13A H 0.7364 0.8512 0.5544 0.037 Uiso 1 1 calc R . .
H13B H 0.9386 0.9427 0.5889 0.037 Uiso 1 1 calc R . .
C14 C 0.80944(16) 1.06789(13) 0.55738(13) 0.0267(3) Uani 1 1 d . . .
C15 C 0.74132(17) 1.16113(13) 0.34757(13) 0.0300(3) Uani 1 1 d . . .
C16 C 0.8987(2) 1.30721(16) 0.40016(18) 0.0500(4) Uani 1 1 d . . .
H16A H 0.9196 1.3446 0.4941 0.075 Uiso 1 1 calc R . .
H16B H 0.8790 1.3748 0.3431 0.075 Uiso 1 1 calc R . .
H16C H 0.9993 1.2968 0.3973 0.075 Uiso 1 1 calc R . .
C17 C 0.5823(2) 1.16623(18) 0.35755(17) 0.0435(4) Uani 1 1 d . . .
H17A H 0.6087 1.2109 0.4507 0.065 Uiso 1 1 calc R . .
H17B H 0.4887 1.0676 0.3339 0.065 Uiso 1 1 calc R . .
H17C H 0.5466 1.2235 0.2945 0.065 Uiso 1 1 calc R . .
C18 C 0.7064(2) 1.09945(18) 0.20299(15) 0.0460(4) Uani 1 1 d . . .
H18A H 0.6055 1.0044 0.1716 0.069 Uiso 1 1 calc R . .
H18B H 0.8070 1.0893 0.1996 0.069 Uiso 1 1 calc R . .
H18C H 0.6842 1.1647 0.1440 0.069 Uiso 1 1 calc R . .

loop_
_atom_site_aniso_label
_atom_site_aniso_U_11
_atom_site_aniso_U_22
_atom_site_aniso_U_33
_atom_site_aniso_U_23
_atom_site_aniso_U_13
_atom_site_aniso_U_12
O1 0.0601(7) 0.0378(5) 0.0322(5) 0.0150(4) 0.0251(5) 0.0267(5)
O2 0.0422(6) 0.0318(5) 0.0212(4) 0.0053(3) 0.0117(4) 0.0189(4)
O3 0.0585(7) 0.0343(5) 0.0360(5) 0.0057(4) 0.0173(5) 0.0266(5)
O4 0.0382(5) 0.0264(4) 0.0305(5) 0.0130(4) 0.0174(4) 0.0199(4)
C1 0.0427(8) 0.0183(6) 0.0275(6) 0.0054(5) 0.0159(6) 0.0116(5)
C2 0.0461(8) 0.0273(6) 0.0279(6) 0.0081(5) 0.0170(6) 0.0206(6)
C3 0.0380(7) 0.0312(7) 0.0246(6) 0.0086(5) 0.0148(5) 0.0194(6)
C4 0.0303(7) 0.0276(6) 0.0235(6) 0.0086(5) 0.0112(5) 0.0146(5)
C5 0.0290(6) 0.0246(6) 0.0224(6) 0.0068(4) 0.0102(5) 0.0126(5)
C6 0.0310(7) 0.0287(6) 0.0238(6) 0.0053(5) 0.0089(5) 0.0139(5)
C7 0.0345(7) 0.0244(6) 0.0274(6) 0.0013(5) 0.0108(5) 0.0072(5)
C8 0.0302(7) 0.0384(8) 0.0412(8) 0.0065(6) 0.0155(6) 0.0088(6)
C9 0.0545(9) 0.0439(8) 0.0357(7) 0.0168(6) 0.0199(7) 0.0322(8)
C10 0.0326(7) 0.0268(6) 0.0233(6) 0.0093(5) 0.0123(5) 0.0135(5)
C11 0.0318(7) 0.0298(7) 0.0233(6) 0.0064(5) 0.0092(5) 0.0109(6)
C12 0.0301(7) 0.0267(6) 0.0295(6) 0.0057(5) 0.0099(5) 0.0102(5)
C13 0.0400(8) 0.0297(7) 0.0318(7) 0.0124(5) 0.0194(6) 0.0192(6)
C14 0.0256(6) 0.0261(6) 0.0308(6) 0.0076(5) 0.0134(5) 0.0113(5)
C15 0.0342(7) 0.0257(6) 0.0361(7) 0.0148(5) 0.0144(6) 0.0172(6)
C16 0.0451(9) 0.0326(8) 0.0631(10) 0.0236(7) 0.0164(8) 0.0102(7)
C17 0.0419(9) 0.0487(9) 0.0527(9) 0.0180(7) 0.0176(7) 0.0313(8)
C18 0.0689(11) 0.0468(9) 0.0372(8) 0.0216(7) 0.0234(8) 0.0356(8)

loop_
_geom_bond_atom_site_label_1
_geom_bond_atom_site_label_2
_geom_bond_distance
_geom_bond_site_symmetry_2
_geom_bond_publ_flag
O1 C1 1.2174(15) . ?
O2 C3 1.4390(16) . ?
O2 C6 1.4399(15) . ?
O3 C14 1.2041(15) . ?
O4 C14 1.3413(15) . ?
O4 C15 1.4865(14) . ?
C1 C7 1.5232(19) . ?
C1 C2 1.5244(18) . ?
C2 C9 1.5185(19) . ?
C2 C3 1.5441(17) . ?
C3 C4 1.5137(17) . ?
C4 C5 1.5106(17) . ?
C4 C10 1.5163(16) . ?
C5 C6 1.5137(17) . ?
C5 C10 1.5187(16) . ?
C6 C7 1.5424(17) . ?
C7 C8 1.5256(18) . ?
C10 C11 1.4776(18) . ?
C11 C12 1.3273(18) . ?
C12 C13 1.4982(17) . ?
C13 C14 1.5124(17) . ?
C15 C18 1.512(2) . ?
C15 C17 1.5144(18) . ?
C15 C16 1.515(2) . ?
